data_4338020
loop_
_publ_author_name
'Kissel, Daniel S.'
'Flori\'an, Jan'
'McLauchlan, Craig C.'
'Herlinger, Albert W.'

_publ_section_title
;
 Metal Ion Complexes of
 N,N'-Bis(2-Pyridylmethyl)-1,3-Diaminopropane-N,N'-Diacetic Acid, H2bppd.
;
_journal_issue 7
_journal_name_full 'Inorganic chemistry'
_journal_page_first 3404
_journal_paper_doi 10.1021/ic402810e
_journal_volume 53
_journal_year 2014
_chemical_compound_source 'synthesis as described'
_chemical_formula_moiety 'C19 H22 Ga N4 O4, F6 P'
_chemical_formula_sum 'C19 H22 F6 Ga N4 O4 P'
_chemical_formula_weight 585.10
_chemical_name_systematic
; 
 ? 
;
_space_group_IT_number 14
_symmetry_cell_setting monoclinic
_symmetry_space_group_name_Hall '-P 2ybc'
_symmetry_space_group_name_H-M 'P 1 21/c 1'
_atom_sites_solution_hydrogens geom
_atom_sites_solution_primary direct
_atom_sites_solution_secondary difmap
_audit_creation_method SHELXL-97
_cell_angle_alpha 90.00
_cell_angle_beta 97.5200(10)
_cell_angle_gamma 90.00
_cell_formula_units_Z 4
_cell_length_a 9.6134(2)
_cell_length_b 20.2505(4)
_cell_length_c 11.6483(3)
_cell_measurement_reflns_used 43199
_cell_measurement_temperature 296(2)
_cell_volume 2248.14(9)
_computing_cell_refinement 'SAINT (Bruker, 2008)'
_computing_data_collection 'APEX2 (Bruker, 2008)'
_computing_data_reduction 'SAINT (Bruker, 2008)'
_computing_molecular_graphics 'ORTEP-3 for Windows (Farrugia, 2012)'
_computing_publication_material 'EnCIFer (Allen et al., 2004)'
_computing_structure_refinement 'SHELXL-97 (Sheldrick, 2008)'
_computing_structure_solution 'SHELXS-97 (Sheldrick, 2008)'
_diffrn_ambient_temperature 296(2)
_diffrn_detector_area_resol_mean 8.3333
_diffrn_measured_fraction_theta_full 0.998
_diffrn_measured_fraction_theta_max 0.998
_diffrn_measurement_device_type
;
Bruker Apex2 diffractometer equipped with a CCD detector
;
_diffrn_measurement_method ' \f and \w'
_diffrn_radiation_monochromator graphite
_diffrn_radiation_source 'fine-focus sealed tube'
_diffrn_radiation_type MoK\a
_diffrn_radiation_wavelength 0.71073
_diffrn_reflns_av_R_equivalents 0.0188
_diffrn_reflns_av_sigmaI/netI 0.0091
_diffrn_reflns_limit_h_max 11
_diffrn_reflns_limit_h_min -11
_diffrn_reflns_limit_k_max 24
_diffrn_reflns_limit_k_min -24
_diffrn_reflns_limit_l_max 14
_diffrn_reflns_limit_l_min -14
_diffrn_reflns_number 42452
_diffrn_reflns_theta_full 26.00
_diffrn_reflns_theta_max 26.00
_diffrn_reflns_theta_min 2.01
_exptl_absorpt_coefficient_mu 1.381
_exptl_absorpt_correction_T_max 0.9468
_exptl_absorpt_correction_T_min 0.7501
_exptl_absorpt_correction_type multi-scan
_exptl_absorpt_process_details '<i>SADABS</i>; (Bruker, 2008)'
_exptl_crystal_colour colorless
_exptl_crystal_density_diffrn 1.729
_exptl_crystal_density_method 'not measured'
_exptl_crystal_description block
_exptl_crystal_F_000 1184
_exptl_crystal_size_max 0.22
_exptl_crystal_size_mid 0.13
_exptl_crystal_size_min 0.04
_refine_diff_density_max 0.476
_refine_diff_density_min -0.351
_refine_diff_density_rms 0.052
_refine_ls_extinction_method none
_refine_ls_goodness_of_fit_ref 1.073
_refine_ls_hydrogen_treatment constr
_refine_ls_matrix_type full
_refine_ls_number_parameters 353
_refine_ls_number_reflns 4417
_refine_ls_number_restraints 0
_refine_ls_restrained_S_all 1.073
_refine_ls_R_factor_all 0.0317
_refine_ls_R_factor_gt 0.0289
_refine_ls_shift/su_max 0.001
_refine_ls_shift/su_mean 0.000
_refine_ls_structure_factor_coef Fsqd
_refine_ls_weighting_details 'calc w=1/[\s^2^(Fo^2^)+(0.0393P)^2^+1.5954P] where P=(Fo^2^+2Fc^2^)/3'
_refine_ls_weighting_scheme calc
_refine_ls_wR_factor_gt 0.0755
_refine_ls_wR_factor_ref 0.0777
_reflns_number_gt 4093
_reflns_number_total 4417
_reflns_threshold_expression >2sigma(I)
_cod_data_source_file ic402810e_si_001.cif
_cod_data_source_block ccmisu177_0m
_cod_depositor_comments 'Adding full bibliography for 4338020.cif.'
_cod_original_sg_symbol_H-M 'P 21/c'
_cod_database_code 4338020

loop_
_symmetry_equiv_pos_as_xyz
'x, y, z'
'-x, y+1/2, -z+1/2'
'-x, -y, -z'
'x, -y-1/2, z-1/2'

loop_
_atom_site_label
_atom_site_type_symbol
_atom_site_fract_x
_atom_site_fract_y
_atom_site_fract_z
_atom_site_U_iso_or_equiv
_atom_site_adp_type
_atom_site_occupancy
_atom_site_symmetry_multiplicity
_atom_site_calc_flag
_atom_site_refinement_flags
_atom_site_disorder_assembly
_atom_site_disorder_group
Ga1 Ga 0.36884(2) 0.423971(10) 0.814894(17) 0.02735(8) Uani 1 1 d . . .
O1 O 0.41006(16) 0.40125(9) 0.97812(13) 0.0443(4) Uani 1 1 d . . .
O2 O 0.3255(3) 0.35324(13) 1.12516(17) 0.0866(8) Uani 1 1 d . . .
O3 O 0.54406(14) 0.46713(8) 0.81656(14) 0.0396(3) Uani 1 1 d . . .
O4 O 0.77100(18) 0.44767(12) 0.8421(2) 0.0787(7) Uani 1 1 d . . .
N1 N 0.25346(17) 0.50606(8) 0.82823(14) 0.0316(4) Uani 1 1 d . . .
N2 N 0.17832(17) 0.37944(9) 0.82903(15) 0.0333(4) Uani 1 1 d . . .
N3 N 0.33661(19) 0.43100(8) 0.63021(14) 0.0325(4) Uani 1 1 d . . .
N4 N 0.47376(18) 0.33770(9) 0.77305(16) 0.0362(4) Uani 1 1 d . . .
C1 C 0.3041(3) 0.56687(11) 0.85270(19) 0.0405(5) Uani 1 1 d . . .
H1A H 0.4006 0.5732 0.8681 0.049 Uiso 1 1 calc R . .
C2 C 0.2157(3) 0.61985(12) 0.8554(2) 0.0501(6) Uani 1 1 d . . .
H2A H 0.2517 0.6619 0.8719 0.060 Uiso 1 1 calc R . .
C3 C 0.0729(3) 0.60997(13) 0.8333(2) 0.0514(6) Uani 1 1 d . . .
H3A H 0.0118 0.6455 0.8344 0.062 Uiso 1 1 calc R . .
C4 C 0.0211(2) 0.54754(13) 0.8097(2) 0.0473(5) Uani 1 1 d . . .
H4A H -0.0751 0.5402 0.7959 0.057 Uiso 1 1 calc R . .
C5 C 0.1144(2) 0.49600(11) 0.80690(18) 0.0354(4) Uani 1 1 d . . .
C6 C 0.0707(2) 0.42619(11) 0.7746(2) 0.0416(5) Uani 1 1 d . . .
H6A H -0.0190 0.4167 0.8007 0.050 Uiso 1 1 calc R . .
H6B H 0.0601 0.4212 0.6911 0.050 Uiso 1 1 calc R . .
C7 C 0.1689(3) 0.37290(13) 0.9550(2) 0.0472(6) Uani 1 1 d . . .
H7A H 0.1229 0.3316 0.9687 0.057 Uiso 1 1 calc R . .
H7B H 0.1118 0.4085 0.9790 0.057 Uiso 1 1 calc R . .
C8 C 0.3117(3) 0.37465(13) 1.0273(2) 0.0498(6) Uani 1 1 d . . .
C9 C 0.1652(2) 0.31449(11) 0.7674(2) 0.0432(5) Uani 1 1 d . . .
H9A H 0.1747 0.3220 0.6865 0.052 Uiso 1 1 calc R . .
H9B H 0.0716 0.2973 0.7707 0.052 Uiso 1 1 calc R . .
C10 C 0.2709(3) 0.26227(11) 0.8146(2) 0.0494(6) Uani 1 1 d . . .
H10A H 0.2588 0.2249 0.7621 0.059 Uiso 1 1 calc R . .
H10B H 0.2446 0.2474 0.8879 0.059 Uiso 1 1 calc R . .
C11 C 0.4281(3) 0.27813(11) 0.8348(2) 0.0458(5) Uani 1 1 d . . .
H11A H 0.4555 0.2843 0.9172 0.055 Uiso 1 1 calc R . .
H11B H 0.4790 0.2401 0.8113 0.055 Uiso 1 1 calc R . .
C12 C 0.2814(2) 0.48283(11) 0.56751(19) 0.0401(5) Uani 1 1 d . . .
H12A H 0.2368 0.5158 0.6047 0.048 Uiso 1 1 calc R . .
C13 C 0.2883(3) 0.48895(13) 0.4510(2) 0.0498(6) Uani 1 1 d . . .
H13A H 0.2469 0.5248 0.4099 0.060 Uiso 1 1 calc R . .
C14 C 0.3571(3) 0.44135(13) 0.3961(2) 0.0532(6) Uani 1 1 d . . .
H14A H 0.3631 0.4444 0.3172 0.064 Uiso 1 1 calc R . .
C15 C 0.4169(3) 0.38907(12) 0.4601(2) 0.0469(6) Uani 1 1 d . . .
H15A H 0.4662 0.3569 0.4251 0.056 Uiso 1 1 calc R . .
C16 C 0.4034(2) 0.38469(10) 0.57646(18) 0.0359(4) Uani 1 1 d . . .
C17 C 0.4570(3) 0.32544(12) 0.6469(2) 0.0489(6) Uani 1 1 d . . .
H17A H 0.3922 0.2890 0.6291 0.059 Uiso 1 1 calc R . .
H17B H 0.5469 0.3124 0.6248 0.059 Uiso 1 1 calc R . .
C18 C 0.6225(2) 0.35498(13) 0.8194(3) 0.0517(6) Uani 1 1 d . . .
H18A H 0.6847 0.3349 0.7702 0.062 Uiso 1 1 calc R . .
H18B H 0.6444 0.3361 0.8962 0.062 Uiso 1 1 calc R . .
C19 C 0.6511(2) 0.42840(12) 0.8263(2) 0.0455(6) Uani 1 1 d . . .
P1 P 0.13557(7) 0.80877(3) 1.01879(6) 0.04768(16) Uani 1 1 d . . .
F1 F 0.2366(6) 0.86195(17) 1.0840(3) 0.0957(16) Uani 0.791(11) 1 d P A 1
F2 F 0.2730(3) 0.76606(16) 0.9991(3) 0.0735(11) Uani 0.791(11) 1 d P A 1
F3 F 0.0415(5) 0.75544(19) 0.9489(3) 0.0898(12) Uani 0.791(11) 1 d P A 1
F4 F 0.0042(5) 0.8511(3) 1.0304(5) 0.1222(19) Uani 0.791(11) 1 d P A 1
F1A F 0.163(5) 0.7394(14) 1.014(2) 0.25(2) Uani 0.209(11) 1 d P A 2
F2A F -0.024(2) 0.7845(15) 0.9782(18) 0.136(11) Uani 0.209(11) 1 d P A 2
F3A F 0.271(2) 0.825(2) 1.075(3) 0.225(17) Uani 0.209(11) 1 d P A 2
F4A F 0.082(4) 0.8777(9) 1.049(3) 0.174(12) Uani 0.209(11) 1 d P A 2
F5 F 0.1234(3) 0.77407(13) 1.1361(2) 0.1139(9) Uani 1 1 d . A .
F6 F 0.1503(2) 0.84439(11) 0.89990(17) 0.0926(6) Uani 1 1 d . A .

loop_
_atom_site_aniso_label
_atom_site_aniso_U_11
_atom_site_aniso_U_22
_atom_site_aniso_U_33
_atom_site_aniso_U_23
_atom_site_aniso_U_13
_atom_site_aniso_U_12
Ga1 0.02105(12) 0.03224(13) 0.02906(13) 0.00001(8) 0.00447(8) -0.00097(8)
O1 0.0419(8) 0.0599(10) 0.0297(7) 0.0039(7) -0.0003(6) -0.0111(8)
O2 0.1130(19) 0.1067(19) 0.0398(11) 0.0235(11) 0.0085(11) -0.0330(15)
O3 0.0239(7) 0.0408(8) 0.0541(9) 0.0078(7) 0.0059(6) -0.0035(6)
O4 0.0241(9) 0.0801(14) 0.134(2) 0.0204(14) 0.0178(10) -0.0038(9)
N1 0.0277(8) 0.0349(9) 0.0327(8) -0.0087(7) 0.0054(6) -0.0011(7)
N2 0.0258(8) 0.0349(9) 0.0400(9) -0.0050(7) 0.0073(7) -0.0063(7)
N3 0.0371(9) 0.0318(9) 0.0293(8) 0.0001(7) 0.0062(7) 0.0029(7)
N4 0.0342(9) 0.0343(9) 0.0418(10) 0.0088(7) 0.0108(7) 0.0069(7)
C1 0.0431(12) 0.0386(11) 0.0389(12) -0.0088(9) 0.0028(9) -0.0075(9)
C2 0.0708(17) 0.0349(12) 0.0452(13) -0.0084(10) 0.0099(12) -0.0010(11)
C3 0.0580(15) 0.0425(13) 0.0567(15) -0.0016(11) 0.0187(12) 0.0140(11)
C4 0.0363(11) 0.0501(14) 0.0576(14) -0.0020(11) 0.0143(10) 0.0084(10)
C5 0.0281(10) 0.0407(11) 0.0385(11) -0.0062(9) 0.0084(8) 0.0010(8)
C6 0.0202(9) 0.0439(12) 0.0604(14) -0.0095(10) 0.0043(9) -0.0024(8)
C7 0.0487(13) 0.0515(14) 0.0462(13) -0.0018(11) 0.0244(10) -0.0110(11)
C8 0.0650(16) 0.0509(14) 0.0350(12) 0.0005(10) 0.0125(11) -0.0123(12)
C9 0.0381(11) 0.0363(11) 0.0552(14) -0.0107(10) 0.0065(10) -0.0106(9)
C10 0.0559(14) 0.0313(11) 0.0633(15) -0.0006(10) 0.0163(12) -0.0050(10)
C11 0.0509(13) 0.0363(12) 0.0519(13) 0.0141(10) 0.0131(11) 0.0063(10)
C12 0.0470(12) 0.0348(11) 0.0380(11) 0.0029(9) 0.0036(9) 0.0059(9)
C13 0.0639(16) 0.0462(13) 0.0371(12) 0.0096(10) -0.0019(11) 0.0014(11)
C14 0.0763(18) 0.0539(14) 0.0304(11) 0.0019(10) 0.0107(11) -0.0121(13)
C15 0.0653(15) 0.0403(12) 0.0385(12) -0.0083(10) 0.0194(11) -0.0053(11)
C16 0.0430(11) 0.0316(10) 0.0349(10) -0.0028(8) 0.0119(9) -0.0004(9)
C17 0.0671(16) 0.0366(12) 0.0474(13) 0.0025(10) 0.0239(12) 0.0152(11)
C18 0.0300(11) 0.0538(14) 0.0726(17) 0.0188(13) 0.0120(11) 0.0112(10)
C19 0.0274(11) 0.0552(14) 0.0559(14) 0.0167(11) 0.0128(10) 0.0005(10)
P1 0.0546(4) 0.0396(3) 0.0477(3) 0.0015(3) 0.0024(3) -0.0011(3)
F1 0.135(4) 0.067(2) 0.081(2) -0.0188(14) -0.001(2) -0.041(2)
F2 0.0646(18) 0.0697(18) 0.086(2) 0.0148(14) 0.0107(13) 0.0207(13)
F3 0.084(3) 0.073(2) 0.106(2) -0.0200(18) -0.0102(19) -0.0236(16)
F4 0.096(3) 0.119(5) 0.161(4) -0.011(3) 0.052(3) 0.046(3)
F1A 0.36(5) 0.132(19) 0.22(2) -0.099(17) -0.10(3) 0.17(3)
F2A 0.104(13) 0.18(2) 0.104(13) 0.086(14) -0.040(10) -0.057(14)
F3A 0.056(9) 0.36(5) 0.24(3) 0.02(3) -0.053(12) -0.04(2)
F4A 0.21(3) 0.056(9) 0.26(3) 0.020(11) 0.08(3) 0.033(12)
F5 0.148(2) 0.123(2) 0.0720(13) 0.0341(13) 0.0193(13) -0.0344(17)
F6 0.1032(15) 0.1026(16) 0.0714(12) 0.0344(11) 0.0087(11) 0.0118(13)

loop_
_atom_type_symbol
_atom_type_description
_atom_type_scat_dispersion_real
_atom_type_scat_dispersion_imag
_atom_type_scat_source
C C 0.0033 0.0016 'International Tables Vol C Tables 4.2.6.8 and 6.1.1.4'
H H 0.0000 0.0000 'International Tables Vol C Tables 4.2.6.8 and 6.1.1.4'
N N 0.0061 0.0033 'International Tables Vol C Tables 4.2.6.8 and 6.1.1.4'
O O 0.0106 0.0060 'International Tables Vol C Tables 4.2.6.8 and 6.1.1.4'
F F 0.0171 0.0103 'International Tables Vol C Tables 4.2.6.8 and 6.1.1.4'
P P 0.1023 0.0942 'International Tables Vol C Tables 4.2.6.8 and 6.1.1.4'
Ga Ga 0.2307 1.6083 'International Tables Vol C Tables 4.2.6.8 and 6.1.1.4'

loop_
_geom_angle_atom_site_label_1
_geom_angle_atom_site_label_2
_geom_angle_atom_site_label_3
_geom_angle
O3 Ga1 O1 91.83(7)
O3 Ga1 N1 96.67(7)
O1 Ga1 N1 99.41(7)
O3 Ga1 N2 174.67(7)
O1 Ga1 N2 83.59(7)
N1 Ga1 N2 81.46(7)
O3 Ga1 N4 86.16(7)
O1 Ga1 N4 89.28(7)
N1 Ga1 N4 170.74(7)
N2 Ga1 N4 96.47(7)
O3 Ga1 N3 89.49(7)
O1 Ga1 N3 169.48(7)
N1 Ga1 N3 90.80(6)
N2 Ga1 N3 95.51(7)
N4 Ga1 N3 80.39(7)
C8 O1 Ga1 117.81(15)
C19 O3 Ga1 114.77(14)
C1 N1 C5 120.24(18)
C1 N1 Ga1 125.83(15)
C5 N1 Ga1 113.90(14)
C6 N2 C7 110.46(18)
C6 N2 C9 110.22(17)
C7 N2 C9 112.53(18)
C6 N2 Ga1 105.27(12)
C7 N2 Ga1 106.65(13)
C9 N2 Ga1 111.42(13)
C16 N3 C12 118.15(18)
C16 N3 Ga1 114.15(14)
C12 N3 Ga1 126.32(14)
C17 N4 C11 109.94(19)
C17 N4 C18 111.79(19)
C11 N4 C18 109.86(17)
C17 N4 Ga1 112.10(13)
C11 N4 Ga1 112.17(13)
C18 N4 Ga1 100.71(14)
N1 C1 C2 120.9(2)
N1 C1 H1A 119.5
C2 C1 H1A 119.5
C1 C2 C3 119.2(2)
C1 C2 H2A 120.4
C3 C2 H2A 120.4
C4 C3 C2 119.8(2)
C4 C3 H3A 120.1
C2 C3 H3A 120.1
C3 C4 C5 118.8(2)
C3 C4 H4A 120.6
C5 C4 H4A 120.6
N1 C5 C4 121.0(2)
N1 C5 C6 115.23(18)
C4 C5 C6 123.7(2)
N2 C6 C5 109.61(17)
N2 C6 H6A 109.7
C5 C6 H6A 109.7
N2 C6 H6B 109.7
C5 C6 H6B 109.7
H6A C6 H6B 108.2
N2 C7 C8 112.26(18)
N2 C7 H7A 109.2
C8 C7 H7A 109.2
N2 C7 H7B 109.2
C8 C7 H7B 109.2
H7A C7 H7B 107.9
O2 C8 O1 125.0(3)
O2 C8 C7 119.7(2)
O1 C8 C7 115.3(2)
N2 C9 C10 115.32(19)
N2 C9 H9A 108.4
C10 C9 H9A 108.4
N2 C9 H9B 108.4
C10 C9 H9B 108.4
H9A C9 H9B 107.5
C9 C10 C11 120.61(19)
C9 C10 H10A 107.2
C11 C10 H10A 107.2
C9 C10 H10B 107.2
C11 C10 H10B 107.2
H10A C10 H10B 106.8
N4 C11 C10 116.08(19)
N4 C11 H11A 108.3
C10 C11 H11A 108.3
N4 C11 H11B 108.3
C10 C11 H11B 108.3
H11A C11 H11B 107.4
N3 C12 C13 122.7(2)
N3 C12 H12A 118.7
C13 C12 H12A 118.7
C12 C13 C14 119.1(2)
C12 C13 H13A 120.5
C14 C13 H13A 120.5
C13 C14 C15 118.7(2)
C13 C14 H14A 120.7
C15 C14 H14A 120.7
C14 C15 C16 119.6(2)
C14 C15 H15A 120.2
C16 C15 H15A 120.2
N3 C16 C15 121.8(2)
N3 C16 C17 117.03(18)
C15 C16 C17 121.1(2)
N4 C17 C16 113.15(18)
N4 C17 H17A 108.9
C16 C17 H17A 108.9
N4 C17 H17B 108.9
C16 C17 H17B 108.9
H17A C17 H17B 107.8
N4 C18 C19 113.96(18)
N4 C18 H18A 108.8
C19 C18 H18A 108.8
N4 C18 H18B 108.8
C19 C18 H18B 108.8
H18A C18 H18B 107.7
O4 C19 O3 123.5(2)
O4 C19 C18 119.3(2)
O3 C19 C18 117.18(19)
F3A P1 F1A 94.9(18)
F3A P1 F4A 89.7(18)
F1A P1 F4A 165(2)
F3A P1 F4 122.7(19)
F1A P1 F4 135(2)
F4A P1 F4 34.9(12)
F3A P1 F5 82.3(13)
F1A P1 F5 68.1(15)
F4A P1 F5 98.2(10)
F4 P1 F5 91.0(3)
F3A P1 F3 147(2)
F1A P1 F3 53.1(14)
F4A P1 F3 123.8(14)
F4 P1 F3 90.3(2)
F5 P1 F3 92.32(19)
F3A P1 F1 32(2)
F1A P1 F1 125.8(15)
F4A P1 F1 58.2(14)
F4 P1 F1 92.2(3)
F5 P1 F1 89.87(18)
F3 P1 F1 176.7(2)
F3A P1 F6 96.8(13)
F1A P1 F6 112.0(16)
F4A P1 F6 81.9(10)
F4 P1 F6 89.5(2)
F5 P1 F6 179.16(15)
F3 P1 F6 88.35(18)
F1 P1 F6 89.45(18)
F3A P1 F2 58.3(19)
F1A P1 F2 47(2)
F4A P1 F2 144.7(13)
F4 P1 F2 176.7(2)
F5 P1 F2 92.28(16)
F3 P1 F2 89.1(2)
F1 P1 F2 88.3(2)
F6 P1 F2 87.22(13)
F3A P1 F2A 168.9(14)
F1A P1 F2A 82.1(16)
F4A P1 F2A 90.6(13)
F4 P1 F2A 56.0(13)
F5 P1 F2A 86.7(5)
F3 P1 F2A 34.9(13)
F1 P1 F2A 147.9(14)
F6 P1 F2A 94.2(5)
F2 P1 F2A 123.7(14)
P1 F1A F5 59.5(7)
P1 F5 F1A 52.5(11)

loop_
_geom_bond_atom_site_label_1
_geom_bond_atom_site_label_2
_geom_bond_distance
Ga1 O3 1.8956(14)
Ga1 O1 1.9459(15)
Ga1 N1 2.0156(17)
Ga1 N2 2.0673(16)
Ga1 N4 2.1061(17)
Ga1 N3 2.1377(17)
O1 C8 1.286(3)
O2 C8 1.211(3)
O3 C19 1.287(3)
O4 C19 1.208(3)
N1 C1 1.341(3)
N1 C5 1.343(3)
N2 C6 1.483(3)
N2 C7 1.487(3)
N2 C9 1.496(3)
N3 C16 1.337(3)
N3 C12 1.347(3)
N4 C17 1.478(3)
N4 C11 1.499(3)
N4 C18 1.502(3)
C1 C2 1.372(3)
C1 H1A 0.9300
C2 C3 1.377(4)
C2 H2A 0.9300
C3 C4 1.373(4)
C3 H3A 0.9300
C4 C5 1.379(3)
C4 H4A 0.9300
C5 C6 1.508(3)
C6 H6A 0.9700
C6 H6B 0.9700
C7 C8 1.514(4)
C7 H7A 0.9700
C7 H7B 0.9700
C9 C10 1.519(3)
C9 H9A 0.9700
C9 H9B 0.9700
C10 C11 1.532(4)
C10 H10A 0.9700
C10 H10B 0.9700
C11 H11A 0.9700
C11 H11B 0.9700
C12 C13 1.372(3)
C12 H12A 0.9300
C13 C14 1.374(4)
C13 H13A 0.9300
C14 C15 1.377(4)
C14 H14A 0.9300
C15 C16 1.382(3)
C15 H15A 0.9300
C16 C17 1.506(3)
C17 H17A 0.9700
C17 H17B 0.9700
C18 C19 1.512(4)
C18 H18A 0.9700
C18 H18B 0.9700
P1 F3A 1.416(18)
P1 F1A 1.432(19)
P1 F4A 1.544(18)
P1 F4 1.547(4)
P1 F5 1.555(2)
P1 F3 1.567(3)
P1 F1 1.577(3)
P1 F6 1.584(2)
P1 F2 1.620(3)
P1 F2A 1.623(15)
F1A F5 1.67(3)

loop_
_geom_torsion_atom_site_label_1
_geom_torsion_atom_site_label_2
_geom_torsion_atom_site_label_3
_geom_torsion_atom_site_label_4
_geom_torsion
O3 Ga1 O1 C8 173.19(19)
N1 Ga1 O1 C8 76.12(19)
N2 Ga1 O1 C8 -4.09(19)
N4 Ga1 O1 C8 -100.68(19)
N3 Ga1 O1 C8 -89.7(4)
O1 Ga1 O3 C19 70.56(17)
N1 Ga1 O3 C19 170.26(17)
N2 Ga1 O3 C19 101.1(7)
N4 Ga1 O3 C19 -18.60(17)
N3 Ga1 O3 C19 -99.00(17)
O3 Ga1 N1 C1 -10.75(18)
O1 Ga1 N1 C1 82.23(18)
N2 Ga1 N1 C1 164.22(18)
N4 Ga1 N1 C1 -118.1(4)
N3 Ga1 N1 C1 -100.33(18)
O3 Ga1 N1 C5 167.51(14)
O1 Ga1 N1 C5 -99.51(15)
N2 Ga1 N1 C5 -17.53(14)
N4 Ga1 N1 C5 60.2(5)
N3 Ga1 N1 C5 77.92(15)
O3 Ga1 N2 C6 101.1(7)
O1 Ga1 N2 C6 131.88(14)
N1 Ga1 N2 C6 31.32(13)
N4 Ga1 N2 C6 -139.57(14)
N3 Ga1 N2 C6 -58.66(14)
O3 Ga1 N2 C7 -16.2(8)
O1 Ga1 N2 C7 14.51(14)
N1 Ga1 N2 C7 -86.05(14)
N4 Ga1 N2 C7 103.05(14)
N3 Ga1 N2 C7 -176.03(14)
O3 Ga1 N2 C9 -139.4(7)
O1 Ga1 N2 C9 -108.64(15)
N1 Ga1 N2 C9 150.80(15)
N4 Ga1 N2 C9 -20.10(15)
N3 Ga1 N2 C9 60.82(15)
O3 Ga1 N3 C16 80.62(15)
O1 Ga1 N3 C16 -16.7(4)
N1 Ga1 N3 C16 177.29(15)
N2 Ga1 N3 C16 -101.21(15)
N4 Ga1 N3 C16 -5.56(15)
O3 Ga1 N3 C12 -85.60(19)
O1 Ga1 N3 C12 177.1(3)
N1 Ga1 N3 C12 11.07(19)
N2 Ga1 N3 C12 92.56(19)
N4 Ga1 N3 C12 -171.78(19)
O3 Ga1 N4 C17 -95.84(16)
O1 Ga1 N4 C17 172.27(16)
N1 Ga1 N4 C17 12.3(5)
N2 Ga1 N4 C17 88.81(16)
N3 Ga1 N4 C17 -5.70(15)
O3 Ga1 N4 C11 139.91(16)
O1 Ga1 N4 C11 48.03(16)
N1 Ga1 N4 C11 -111.9(4)
N2 Ga1 N4 C11 -35.44(16)
N3 Ga1 N4 C11 -129.95(16)
O3 Ga1 N4 C18 23.14(13)
O1 Ga1 N4 C18 -68.74(14)
N1 Ga1 N4 C18 131.3(4)
N2 Ga1 N4 C18 -152.21(14)
N3 Ga1 N4 C18 113.28(14)
C5 N1 C1 C2 -0.6(3)
Ga1 N1 C1 C2 177.54(17)
N1 C1 C2 C3 0.4(4)
C1 C2 C3 C4 0.4(4)
C2 C3 C4 C5 -1.0(4)
C1 N1 C5 C4 0.0(3)
Ga1 N1 C5 C4 -178.41(17)
C1 N1 C5 C6 177.0(2)
Ga1 N1 C5 C6 -1.3(2)
C3 C4 C5 N1 0.9(4)
C3 C4 C5 C6 -176.0(2)
C7 N2 C6 C5 75.0(2)
C9 N2 C6 C5 -160.07(18)
Ga1 N2 C6 C5 -39.8(2)
N1 C5 C6 N2 28.7(3)
C4 C5 C6 N2 -154.3(2)
C6 N2 C7 C8 -135.8(2)
C9 N2 C7 C8 100.5(2)
Ga1 N2 C7 C8 -21.9(2)
Ga1 O1 C8 O2 173.8(2)
Ga1 O1 C8 C7 -8.0(3)
N2 C7 C8 O2 -160.9(3)
N2 C7 C8 O1 20.8(3)
C6 N2 C9 C10 179.54(19)
C7 N2 C9 C10 -56.7(2)
Ga1 N2 C9 C10 63.0(2)
N2 C9 C10 C11 -50.5(3)
C17 N4 C11 C10 -68.1(3)
C18 N4 C11 C10 168.5(2)
Ga1 N4 C11 C10 57.3(2)
C9 C10 C11 N4 -18.3(3)
C16 N3 C12 C13 1.6(3)
Ga1 N3 C12 C13 167.30(18)
N3 C12 C13 C14 -1.7(4)
C12 C13 C14 C15 0.0(4)
C13 C14 C15 C16 1.7(4)
C12 N3 C16 C15 0.2(3)
Ga1 N3 C16 C15 -167.20(18)
C12 N3 C16 C17 -176.7(2)
Ga1 N3 C16 C17 15.9(3)
C14 C15 C16 N3 -1.9(4)
C14 C15 C16 C17 174.9(2)
C11 N4 C17 C16 140.6(2)
C18 N4 C17 C16 -97.1(2)
Ga1 N4 C17 C16 15.1(2)
N3 C16 C17 N4 -20.9(3)
C15 C16 C17 N4 162.2(2)
C17 N4 C18 C19 94.3(2)
C11 N4 C18 C19 -143.4(2)
Ga1 N4 C18 C19 -24.9(2)
Ga1 O3 C19 O4 -171.2(2)
Ga1 O3 C19 C18 7.7(3)
N4 C18 C19 O4 -166.7(2)
N4 C18 C19 O3 14.3(3)
F3A P1 F1A F5 79.7(14)
F4A P1 F1A F5 -27(6)
F4 P1 F1A F5 -68.2(11)
F3 P1 F1A F5 -111(2)
F1 P1 F1A F5 73(2)
F6 P1 F1A F5 179.10(16)
F2 P1 F1A F5 116.1(11)
F2A P1 F1A F5 -89.6(9)
F3A P1 F5 F1A -98.4(19)
F4A P1 F5 F1A 173.0(19)
F4 P1 F5 F1A 139(2)
F3 P1 F5 F1A 48(2)
F1 P1 F5 F1A -129(2)
F6 P1 F5 F1A -94(11)
F2 P1 F5 F1A -41(2)
F2A P1 F5 F1A 82.9(17)
